data_2311875
loop_
_publ_author_name
'Liu, Feng Yi'
'Zhou, Dong Mei'
'Zhao, Xiao Lan'
'Kou, Jun Feng'

_publ_section_title
;
 Synthesis, crystal structures and luminescence properties of seven
 mononuclear zinc(II), cadmium(II), cobalt(II) and nickel(II) complexes
 with 5-(4-methylphenyl)-3-(pyridin-2-yl)-1H-1,2,4-triazole.
;
_journal_coeditor_code LF3051
_journal_issue 'Pt 5'
_journal_name_full 'Acta crystallographica. Section C, Structural chemistry'
_journal_page_first 382
_journal_page_last 392
_journal_paper_doi 10.1107/S2053229617004697
_journal_volume 73
_journal_year 2017
_chemical_formula_iupac '[Zn (C14 H11 N4)2 (C H4 O)2]'
_chemical_formula_moiety 'C30 H30 N8 O2 Zn'
_chemical_formula_sum 'C30 H30 N8 O2 Zn'
_chemical_formula_weight 599.99
_chemical_name_systematic
;
Bis(methanol-\kO)bis[5-(4-methylphenyl)-3-(pyridin-2-yl)-1<i>H</i>-1,2,4-\
triazolato-\k^2^<i>N</i>^1^,<i>N</i>^5^]zinc(II)
;
_space_group_crystal_system monoclinic
_space_group_IT_number 14
_space_group_name_Hall '-P 2ybc'
_space_group_name_H-M_alt 'P 1 21/c 1'
_atom_sites_solution_hydrogens geom
_atom_sites_solution_primary direct
_atom_sites_solution_secondary direct
_audit_creation_method SHELXL-2014/7
_cell_angle_alpha 90
_cell_angle_beta 111.58(3)
_cell_angle_gamma 90
_cell_formula_units_Z 2
_cell_length_a 12.297(3)
_cell_length_b 12.663(3)
_cell_length_c 9.990(2)
_cell_measurement_reflns_used 14234
_cell_measurement_temperature 293(2)
_cell_measurement_theta_max 24.999
_cell_measurement_theta_min 3.217
_cell_volume 1446.6(6)
_computing_cell_refinement
;
CrystalStructure (Rigaku/MSC, 2006)
;
_computing_data_collection
;
CrystalStructure (Rigaku/MSC, 2006)
;
_computing_data_reduction
;
CrystalStructure (Rigaku/MSC, 2006)
;
_computing_molecular_graphics
;
SHELXL-2014/7 (Sheldrick, 2015)
;
_computing_publication_material
;
SHELXL-2014/7 (Sheldrick, 2015)
;
_computing_structure_refinement
;
SHELXL-2014/7 (Sheldrick, 2015)
;
_computing_structure_solution
;
SHELXL-2014/7 (Sheldrick, 2015)
;
_diffrn_ambient_temperature 293(2)
_diffrn_measured_fraction_theta_full 0.994
_diffrn_measured_fraction_theta_max 0.994
_diffrn_measurement_device_type 'Rigaku MM007-HF CCD (Saturn 724+)'
_diffrn_measurement_method '\w scans at fixed \c = 45\%'
_diffrn_radiation_type MoK\a
_diffrn_radiation_wavelength 0.71073
_diffrn_reflns_av_R_equivalents 0.0830
_diffrn_reflns_limit_h_max 14
_diffrn_reflns_limit_h_min -14
_diffrn_reflns_limit_k_max 14
_diffrn_reflns_limit_k_min -15
_diffrn_reflns_limit_l_max 11
_diffrn_reflns_limit_l_min -11
_diffrn_reflns_number 11056
_diffrn_reflns_theta_full 24.999
_diffrn_reflns_theta_max 24.999
_diffrn_reflns_theta_min 3.217
_exptl_absorpt_coefficient_mu 0.891
_exptl_absorpt_correction_T_max 0.793
_exptl_absorpt_correction_T_min 0.759
_exptl_absorpt_correction_type multi-scan
_exptl_absorpt_process_details ABSCOR
_exptl_crystal_colour colourless
_exptl_crystal_density_diffrn 1.377
_exptl_crystal_density_method 'not measured'
_exptl_crystal_description block
_exptl_crystal_F_000 624
_exptl_crystal_size_max 0.310
_exptl_crystal_size_mid 0.280
_exptl_crystal_size_min 0.260
_refine_diff_density_max 0.349
_refine_diff_density_min -0.686
_refine_ls_extinction_method none
_refine_ls_goodness_of_fit_ref 0.990
_refine_ls_hydrogen_treatment mixed
_refine_ls_matrix_type full
_refine_ls_number_parameters 197
_refine_ls_number_reflns 2526
_refine_ls_number_restraints 2
_refine_ls_restrained_S_all 0.989
_refine_ls_R_factor_all 0.0829
_refine_ls_R_factor_gt 0.0417
_refine_ls_shift/su_max 0.003
_refine_ls_shift/su_mean 0.000
_refine_ls_structure_factor_coef Fsqd
_refine_ls_weighting_details 'w = 1/[\s^2^(Fo^2^)+(0.0582P)^2^] where P=(Fo^2^+2Fc^2^)/3'
_refine_ls_weighting_scheme calc
_refine_ls_wR_factor_gt 0.0911
_refine_ls_wR_factor_ref 0.1125
_reflns_number_gt 1625
_reflns_number_total 2526
_reflns_threshold_expression I>2\s(I)
_cod_data_source_file lf3051sup1.cif
_cod_data_source_block III
_cod_original_sg_symbol_H-M 'P 21/c'
_cod_database_code 2311875
_shelx_space_group_comment
;
The symmetry employed for this shelxl refinement is uniquely defined
by the following loop, which should always be used as a source of
symmetry information in preference to the above space-group names.
They are only intended as comments.
;
_shelx_estimated_absorpt_t_min 0.770
_shelx_estimated_absorpt_t_max 0.801

loop_
_space_group_symop_operation_xyz
'x, y, z'
'-x, y+1/2, -z+1/2'
'-x, -y, -z'
'x, -y-1/2, z-1/2'

loop_
_atom_site_type_symbol
_atom_site_label
_atom_site_fract_x
_atom_site_fract_y
_atom_site_fract_z
_atom_site_U_iso_or_equiv
_atom_site_adp_type
_atom_site_calc_flag
_atom_site_occupancy
_atom_site_disorder_assembly
_atom_site_disorder_group
Zn Zn1 1.0000 0.0000 0.5000 0.0377(2) Uani d 1 A .
N N1 0.9038(2) 0.0748(2) 0.3088(3) 0.0371(7) Uani d 1 . .
N N2 0.8097(2) 0.0535(2) 0.1852(3) 0.0380(7) Uani d 1 . .
N N3 1.0890(2) 0.1492(2) 0.5249(3) 0.0350(7) Uani d 1 . .
N N4 0.8768(2) 0.2179(2) 0.1694(3) 0.0336(7) Uani d 1 . .
O O1 0.8864(2) 0.07444(18) 0.6045(3) 0.0446(6) Uani d 1 . .
H H1 0.885(3) 0.1387(4) 0.613(4) 0.067 Uiso d 1 . .
C C1 0.9404(3) 0.1715(2) 0.2957(3) 0.0327(8) Uani d 1 . .
C C2 1.0392(3) 0.2174(2) 0.4146(3) 0.0328(8) Uani d 1 . .
C C3 1.0791(3) 0.3191(3) 0.4186(4) 0.0450(9) Uani d 1 . .
H H3 1.0440 0.3650 0.3421 0.054 Uiso calc 1 . .
C C4 1.1724(3) 0.3520(3) 0.5380(4) 0.0544(11) Uani d 1 . .
H H4 1.2003 0.4208 0.5430 0.065 Uiso calc 1 . .
C C5 1.2239(3) 0.2828(3) 0.6498(4) 0.0499(10) Uani d 1 . .
H H5 1.2874 0.3036 0.7304 0.060 Uiso calc 1 . .
C C6 1.1793(3) 0.1819(3) 0.6394(4) 0.0425(9) Uani d 1 . .
H H6 1.2134 0.1350 0.7149 0.051 Uiso calc 1 . .
C C7 0.7965(3) 0.1408(2) 0.1050(3) 0.0337(8) Uani d 1 . .
C C8 0.7024(3) 0.1505(3) -0.0373(3) 0.0380(8) Uani d 1 . .
C C9 0.6950(3) 0.2383(3) -0.1237(4) 0.0458(9) Uani d 1 . .
H H9 0.7482 0.2933 -0.0895 0.055 Uiso calc 1 . .
C C10 0.6090(3) 0.2449(3) -0.2610(4) 0.0548(11) Uani d 1 . .
H H10 0.6051 0.3047 -0.3166 0.066 Uiso calc 1 . .
C C11 0.5295(3) 0.1644(4) -0.3161(4) 0.0560(11) Uani d 1 . .
C C12 0.5339(3) 0.0787(4) -0.2280(4) 0.0600(11) Uani d 1 . .
H H2 0.4796 0.0245 -0.2619 0.072 Uiso calc 1 . .
C C13 0.6182(3) 0.0723(3) -0.0896(4) 0.0501(10) Uani d 1 . .
H H13 0.6181 0.0149 -0.0316 0.060 Uiso calc 1 . .
C C14 0.4431(4) 0.1677(4) -0.4705(4) 0.0841(16) Uani d 1 . .
H H14A 0.4305 0.2396 -0.5028 0.126 Uiso calc 1 . .
H H14B 0.3703 0.1370 -0.4756 0.126 Uiso calc 1 . .
H H14C 0.4739 0.1284 -0.5308 0.126 Uiso calc 1 . .
C C15 0.8322(10) 0.0210(7) 0.6900(13) 0.064(2) Uani d 0.637(15) A 1
H H15A 0.8049 -0.0469 0.6487 0.096 Uiso calc 0.637(15) A 1
H H15B 0.7673 0.0621 0.6924 0.096 Uiso calc 0.637(15) A 1
H H15C 0.8880 0.0122 0.7861 0.096 Uiso calc 0.637(15) A 1
C C15B 0.7833(12) 0.0312(15) 0.616(2) 0.064(2) Uani d 0.363(15) A 2
H H15D 0.7174 0.0463 0.5298 0.096 Uiso calc 0.363(15) A 2
H H15E 0.7710 0.0620 0.6971 0.096 Uiso calc 0.363(15) A 2
H H15F 0.7919 -0.0439 0.6289 0.096 Uiso calc 0.363(15) A 2

loop_
_atom_site_aniso_label
_atom_site_aniso_U_11
_atom_site_aniso_U_22
_atom_site_aniso_U_33
_atom_site_aniso_U_12
_atom_site_aniso_U_13
_atom_site_aniso_U_23
Zn1 0.0479(4) 0.0262(3) 0.0298(3) -0.0032(3) 0.0033(2) 0.0033(2)
N1 0.0448(16) 0.0292(16) 0.0309(16) -0.0026(13) 0.0065(13) -0.0028(12)
N2 0.0452(17) 0.0313(16) 0.0285(15) -0.0032(13) 0.0031(13) 0.0012(13)
N3 0.0407(16) 0.0340(16) 0.0262(15) -0.0002(13) 0.0074(12) 0.0025(12)
N4 0.0400(16) 0.0282(15) 0.0266(15) 0.0024(13) 0.0052(12) 0.0042(12)
O1 0.0561(15) 0.0317(14) 0.0464(15) -0.0001(13) 0.0193(12) -0.0029(12)
C1 0.0406(19) 0.0262(18) 0.0290(18) -0.0006(15) 0.0102(15) -0.0006(15)
C2 0.0371(18) 0.0294(18) 0.0286(18) 0.0020(15) 0.0084(15) 0.0000(15)
C3 0.058(2) 0.033(2) 0.036(2) -0.0034(18) 0.0081(18) 0.0067(16)
C4 0.070(3) 0.038(2) 0.046(2) -0.019(2) 0.010(2) -0.0013(18)
C5 0.055(2) 0.045(2) 0.034(2) -0.0153(19) -0.0022(17) 0.0003(18)
C6 0.051(2) 0.041(2) 0.0290(19) -0.0002(18) 0.0067(17) 0.0025(16)
C7 0.0393(19) 0.0289(19) 0.0295(18) 0.0036(16) 0.0087(15) 0.0017(15)
C8 0.0382(19) 0.041(2) 0.0307(19) 0.0015(17) 0.0079(15) -0.0037(16)
C9 0.047(2) 0.050(2) 0.037(2) -0.0026(18) 0.0107(17) 0.0053(18)
C10 0.048(2) 0.075(3) 0.035(2) 0.004(2) 0.0082(18) 0.016(2)
C11 0.045(2) 0.085(3) 0.031(2) 0.008(2) 0.0052(17) 0.002(2)
C12 0.047(2) 0.071(3) 0.049(3) -0.012(2) 0.0015(19) -0.015(2)
C13 0.047(2) 0.049(2) 0.045(2) -0.0021(19) 0.0059(18) -0.0008(19)
C14 0.062(3) 0.136(5) 0.035(2) 0.004(3) -0.005(2) 0.000(3)
C15 0.063(6) 0.056(4) 0.081(7) -0.012(5) 0.037(5) -0.008(5)
C15B 0.063(6) 0.056(4) 0.081(7) -0.012(5) 0.037(5) -0.008(5)

loop_
_atom_type_symbol
_atom_type_description
_atom_type_scat_dispersion_real
_atom_type_scat_dispersion_imag
_atom_type_scat_source
C C 0.0033 0.0016 'International Tables Vol C Tables 4.2.6.8 and 6.1.1.4'
H H 0.0000 0.0000 'International Tables Vol C Tables 4.2.6.8 and 6.1.1.4'
N N 0.0061 0.0033 'International Tables Vol C Tables 4.2.6.8 and 6.1.1.4'
O O 0.0106 0.0060 'International Tables Vol C Tables 4.2.6.8 and 6.1.1.4'
Zn Zn 0.2839 1.4301 'International Tables Vol C Tables 4.2.6.8 and 6.1.1.4'

loop_
_geom_angle_atom_site_label_1
_geom_angle_atom_site_label_2
_geom_angle_atom_site_label_3
_geom_angle_site_symmetry_1
_geom_angle_site_symmetry_3
_geom_angle
N1 Zn1 N1 3_756 . 180.00(15)
N1 Zn1 N3 3_756 3_756 78.40(10)
N1 Zn1 N3 . 3_756 101.60(10)
N1 Zn1 N3 3_756 . 101.60(10)
N1 Zn1 N3 . . 78.40(10)
N3 Zn1 N3 3_756 . 180.0
N1 Zn1 O1 3_756 . 90.31(10)
N1 Zn1 O1 . . 89.69(10)
N3 Zn1 O1 3_756 . 92.61(10)
N3 Zn1 O1 . . 87.39(10)
N1 Zn1 O1 3_756 3_756 89.69(10)
N1 Zn1 O1 . 3_756 90.31(10)
N3 Zn1 O1 3_756 3_756 87.39(10)
N3 Zn1 O1 . 3_756 92.61(10)
O1 Zn1 O1 . 3_756 180.0
C1 N1 N2 . . 107.3(3)
C1 N1 Zn1 . . 114.4(2)
N2 N1 Zn1 . . 138.3(2)
C7 N2 N1 . . 104.6(2)
C6 N3 C2 . . 118.9(3)
C6 N3 Zn1 . . 126.8(2)
C2 N3 Zn1 . . 114.0(2)
C1 N4 C7 . . 101.5(3)
C15B O1 Zn1 . . 127.1(8)
C15 O1 Zn1 . . 126.0(4)
C15B O1 H1 . . 108(3)
C15 O1 H1 . . 112(3)
Zn1 O1 H1 . . 121(3)
N1 C1 N4 . . 113.1(3)
N1 C1 C2 . . 119.6(3)
N4 C1 C2 . . 127.2(3)
N3 C2 C3 . . 121.6(3)
N3 C2 C1 . . 113.3(3)
C3 C2 C1 . . 125.1(3)
C2 C3 C4 . . 118.9(3)
C2 C3 H3 . . 120.6
C4 C3 H3 . . 120.6
C5 C4 C3 . . 119.8(3)
C5 C4 H4 . . 120.1
C3 C4 H4 . . 120.1
C4 C5 C6 . . 118.5(3)
C4 C5 H5 . . 120.7
C6 C5 H5 . . 120.7
N3 C6 C5 . . 122.3(3)
N3 C6 H6 . . 118.8
C5 C6 H6 . . 118.8
N2 C7 N4 . . 113.6(3)
N2 C7 C8 . . 121.7(3)
N4 C7 C8 . . 124.7(3)
C13 C8 C9 . . 117.9(3)
C13 C8 C7 . . 121.1(3)
C9 C8 C7 . . 121.0(3)
C8 C9 C10 . . 120.8(4)
C8 C9 H9 . . 119.6
C10 C9 H9 . . 119.6
C11 C10 C9 . . 121.3(4)
C11 C10 H10 . . 119.3
C9 C10 H10 . . 119.3
C10 C11 C12 . . 117.9(3)
C10 C11 C14 . . 120.9(4)
C12 C11 C14 . . 121.1(4)
C11 C12 C13 . . 121.2(4)
C11 C12 H2 . . 119.4
C13 C12 H2 . . 119.4
C8 C13 C12 . . 120.8(4)
C8 C13 H13 . . 119.6
C12 C13 H13 . . 119.6
C11 C14 H14A . . 109.5
C11 C14 H14B . . 109.5
H14A C14 H14B . . 109.5
C11 C14 H14C . . 109.5
H14A C14 H14C . . 109.5
H14B C14 H14C . . 109.5
O1 C15 H15A . . 109.5
O1 C15 H15B . . 109.5
H15A C15 H15B . . 109.5
O1 C15 H15C . . 109.5
H15A C15 H15C . . 109.5
H15B C15 H15C . . 109.5
O1 C15B H15D . . 109.5
O1 C15B H15E . . 109.5
H15D C15B H15E . . 109.5
O1 C15B H15F . . 109.5
H15D C15B H15F . . 109.5
H15E C15B H15F . . 109.5

loop_
_geom_bond_atom_site_label_1
_geom_bond_atom_site_label_2
_geom_bond_site_symmetry_2
_geom_bond_distance
Zn1 N1 3_756 2.070(3)
Zn1 N1 . 2.070(3)
Zn1 N3 3_756 2.151(3)
Zn1 N3 . 2.151(3)
Zn1 O1 . 2.236(2)
Zn1 O1 3_756 2.236(2)
N1 C1 . 1.328(4)
N1 N2 . 1.373(3)
N2 C7 . 1.340(4)
N3 C6 . 1.333(4)
N3 C2 . 1.356(4)
N4 C1 . 1.350(4)
N4 C7 . 1.368(4)
O1 C15B . 1.425(8)
O1 C15 . 1.432(6)
O1 H1 . 0.8200(11)
C1 C2 . 1.471(4)
C2 C3 . 1.374(4)
C3 C4 . 1.381(5)
C3 H3 . 0.9300
C4 C5 . 1.377(5)
C4 H4 . 0.9300
C5 C6 . 1.379(5)
C5 H5 . 0.9300
C6 H6 . 0.9300
C7 C8 . 1.472(4)
C8 C13 . 1.389(5)
C8 C9 . 1.390(5)
C9 C10 . 1.393(5)
C9 H9 . 0.9300
C10 C11 . 1.379(5)
C10 H10 . 0.9300
C11 C12 . 1.386(6)
C11 C14 . 1.518(5)
C12 C13 . 1.392(5)
C12 H2 . 0.9300
C13 H13 . 0.9300
C14 H14A . 0.9600
C14 H14B . 0.9600
C14 H14C . 0.9600
C15 H15A . 0.9600
C15 H15B . 0.9600
C15 H15C . 0.9600
C15B H15D . 0.9600
C15B H15E . 0.9600
C15B H15F . 0.9600

loop_
_geom_hbond_atom_site_label_D
_geom_hbond_atom_site_label_H
_geom_hbond_atom_site_label_A
_geom_hbond_site_symmetry_A
_geom_hbond_distance_DH
_geom_hbond_distance_HA
_geom_hbond_distance_DA
_geom_hbond_angle_DHA
O1 H1 N4 4_566 0.8200(11) 1.914(9) 2.722(3) 169(4)
C3 H3 O1 4_565 0.93 2.57 3.437(4) 155.6
C6 H6 N2 3_756 0.93 2.64 3.435(5) 143.5

loop_
_geom_torsion_atom_site_label_1
_geom_torsion_atom_site_label_2
_geom_torsion_atom_site_label_3
_geom_torsion_atom_site_label_4
_geom_torsion
C1 N1 N2 C7 0.1(4)
Zn1 N1 N2 C7 -179.3(3)
N2 N1 C1 N4 -0.2(4)
Zn1 N1 C1 N4 179.4(2)
N2 N1 C1 C2 178.3(3)
Zn1 N1 C1 C2 -2.1(4)
C7 N4 C1 N1 0.2(4)
C7 N4 C1 C2 -178.2(3)
C6 N3 C2 C3 -0.3(5)
Zn1 N3 C2 C3 174.7(3)
C6 N3 C2 C1 -179.8(3)
Zn1 N3 C2 C1 -4.8(4)
N1 C1 C2 N3 4.8(5)
N4 C1 C2 N3 -177.0(3)
N1 C1 C2 C3 -174.7(3)
N4 C1 C2 C3 3.5(6)
N3 C2 C3 C4 0.0(6)
C1 C2 C3 C4 179.5(3)
C2 C3 C4 C5 0.5(6)
C3 C4 C5 C6 -0.8(6)
C2 N3 C6 C5 0.0(5)
Zn1 N3 C6 C5 -174.2(3)
C4 C5 C6 N3 0.5(6)
N1 N2 C7 N4 0.0(4)
N1 N2 C7 C8 -179.1(3)
C1 N4 C7 N2 -0.1(4)
C1 N4 C7 C8 178.9(3)
N2 C7 C8 C13 4.8(5)
N4 C7 C8 C13 -174.2(3)
N2 C7 C8 C9 -175.2(3)
N4 C7 C8 C9 5.8(5)
C13 C8 C9 C10 -2.9(5)
C7 C8 C9 C10 177.0(3)
C8 C9 C10 C11 -0.7(6)
C9 C10 C11 C12 3.1(6)
C9 C10 C11 C14 -174.4(4)
C10 C11 C12 C13 -1.9(6)
C14 C11 C12 C13 175.6(4)
C9 C8 C13 C12 4.1(5)
C7 C8 C13 C12 -175.8(3)
C11 C12 C13 C8 -1.8(6)
